data_5910199
loop_
_publ_author_name
'Wyckoff, R. W. G.'

_publ_section_title
;
Pages 19, 20 & 22 from the Structure of Crystals, vol. 3 by Wyckoff R W G. 
published by Interscience Publishers, Inc. in 1951 
;
_journal_name_full 'The Structure of Crystals'
_journal_page_first 19
_journal_page_last 22
_journal_volume 3
_journal_year 1951
_chemical_formula_structural GaPO4
_chemical_formula_sum 'Ga O4 P'
_space_group_IT_number 20
_symmetry_cell_setting tetragonal
_symmetry_Int_Tables_number 20
_symmetry_space_group_name_Hall 'C 2c 2'
_symmetry_space_group_name_H-M 'C 2 2 21'
_audit_creation_date 2006-02-07
_audit_creation_method
;
Pages 19, 20 & 22 from the Structure of Crystals, vol. 3 by Wyckoff R W G. 
published by Interscience Publishers, Inc. in 1951 
;
_audit_update_record 'created by Girish Upreti, Portland State University'
_cell_angle_alpha 90
_cell_angle_beta 90
_cell_angle_gamma 90
_cell_length_a 6.967
_cell_length_b 6.967
_cell_length_c 6.866
_cell_volume 333.269
_cod_original_formula_sum 'Ga P O4'
_cod_database_code 5910199

loop_
_symmetry_equiv_pos_as_xyz
x,y,z
x,-y,-z
-x,y,-z+1/2
-x,-y,z+1/2
x+1/2,y+1/2,z
x+1/2,-y+1/2,-z
-x+1/2,y+1/2,-z+1/2
-x+1/2,-y+1/2,z+1/2

loop_
_atom_site_fract_x
_atom_site_fract_y
_atom_site_fract_z
_atom_site_label
0.00000 0.18300 0.25000 Ga1
0.50000 0.68300 0.25000 Ga2
-0.00000 0.18300 0.25000 Ga3
-0.50000 0.68300 0.25000 Ga4
0.32700 0.00000 0.00000 P1
-0.32700 0.00000 0.50000 P2
0.82700 0.50000 0.00000 P3
0.17300 0.50000 0.50000 P4
0.19800 0.03500 0.18200 O1
0.19800 -0.03500 -0.18200 O2
-0.19800 -0.03500 1.46500 O3
-0.19800 0.03500 0.31800 O4
0.69800 0.53500 0.18200 O5
0.69800 0.46500 -0.18200 O6
0.30200 0.46500 0.68200 O7
0.30200 0.53500 0.31800 O8
0.45600 0.17900 0.96500 O9
